data_1560169
loop_
_publ_author_name
'Wang, Chi-Hsien'
'Chen, Kai-Jen'
'Wu, Tsung-Huan'
'Chang, Hung-Kai'
'Tsuchido, Yoshitaka'
'Sei, Yoshihisa'
'Chen, Pei-Lin'
'Horie, Masaki'

_publ_section_title
;
 Ring rotation of ferrocene in interlocked molecules in single crystals
;
_journal_issue 11
_journal_name_full 'Chemical Science'
_journal_page_first 3871
_journal_page_last 3875
_journal_paper_doi 10.1039/D0SC06876D
_journal_volume 12
_journal_year 2021
_chemical_formula_sum 'C32 H40 F6 Fe N O6 P'
_chemical_formula_weight 735.47
_chemical_name_systematic '[ferrocenylmethyl(methy) ammonium hexafluorophosphate][dibenzo[18]crown-6 ether]'
_space_group_crystal_system monoclinic
_space_group_IT_number 14
_space_group_name_Hall '-P 2yn'
_space_group_name_H-M_alt 'P 1 21/n 1'
_atom_sites_solution_hydrogens geom
_audit_creation_method SHELXL-2014/6
_audit_update_record
;
2020-09-24 deposited with the CCDC.	2021-01-22 downloaded from the CCDC.
;
_cell_angle_alpha 90
_cell_angle_beta 111.1227(13)
_cell_angle_gamma 90
_cell_formula_units_Z 4
_cell_length_a 10.3108(6)
_cell_length_b 25.3315(17)
_cell_length_c 13.5949(9)
_cell_measurement_reflns_used 1895
_cell_measurement_temperature 200(2)
_cell_measurement_theta_max 22.6576
_cell_measurement_theta_min 2.9114
_cell_volume 3312.2(4)
_computing_cell_refinement 'SAINT V8.34A (Bruker AXS Inc., 2013)'
_computing_data_collection 'Bruker APEX2'
_computing_data_reduction 'SAINT V8.34A (Bruker AXS Inc., 2013)'
_computing_molecular_graphics 'Bruker SHELXTL'
_computing_publication_material 'Bruker SHELXTL'
_computing_structure_refinement 'SHELXL-2014/6 (Sheldrick, 2014)'
_diffrn_ambient_temperature 200(2)
_diffrn_detector_area_resol_mean 8.3333
_diffrn_measured_fraction_theta_full 1.000
_diffrn_measured_fraction_theta_max 0.970
_diffrn_measurement_device_type 'Bruker APEX-II CCD'
_diffrn_measurement_method '\f and \w scans'
_diffrn_radiation_type MoK\a
_diffrn_radiation_wavelength 0.71073
_diffrn_reflns_av_R_equivalents 0.0517
_diffrn_reflns_av_unetI/netI 0.0511
_diffrn_reflns_Laue_measured_fraction_full 1.000
_diffrn_reflns_Laue_measured_fraction_max 0.970
_diffrn_reflns_limit_h_max 12
_diffrn_reflns_limit_h_min -12
_diffrn_reflns_limit_k_max 31
_diffrn_reflns_limit_k_min -32
_diffrn_reflns_limit_l_max 17
_diffrn_reflns_limit_l_min -16
_diffrn_reflns_number 28561
_diffrn_reflns_point_group_measured_fraction_full 1.000
_diffrn_reflns_point_group_measured_fraction_max 0.970
_diffrn_reflns_theta_full 25.242
_diffrn_reflns_theta_max 26.961
_diffrn_reflns_theta_min 1.608
_exptl_absorpt_coefficient_mu 0.582
_exptl_absorpt_correction_T_max 0.9485
_exptl_absorpt_correction_T_min 0.8519
_exptl_absorpt_correction_type multi-scan
_exptl_absorpt_process_details 'SADABS V2014/4 (Bruker AXS Inc.)'
_exptl_crystal_colour Yellow
_exptl_crystal_density_diffrn 1.475
_exptl_crystal_density_meas ?
_exptl_crystal_density_method 'not measured'
_exptl_crystal_description Lump
_exptl_crystal_F_000 1528
_exptl_crystal_recrystallization_method 'Re-crystallisation from solvent: CH2Cl2, diethylether'
_exptl_crystal_size_max 0.25
_exptl_crystal_size_mid 0.20
_exptl_crystal_size_min 0.12
_refine_diff_density_max 1.312
_refine_diff_density_min -0.819
_refine_diff_density_rms 0.083
_refine_ls_extinction_method none
_refine_ls_goodness_of_fit_ref 1.052
_refine_ls_hydrogen_treatment constr
_refine_ls_matrix_type full
_refine_ls_number_parameters 425
_refine_ls_number_reflns 6990
_refine_ls_number_restraints 0
_refine_ls_restrained_S_all 1.052
_refine_ls_R_factor_all 0.0929
_refine_ls_R_factor_gt 0.0640
_refine_ls_shift/su_max 0.002
_refine_ls_shift/su_mean 0.000
_refine_ls_structure_factor_coef Fsqd
_refine_ls_weighting_details 'w=1/[\s^2^(Fo^2^)+(0.0901P)^2^+4.8998P] where P=(Fo^2^+2Fc^2^)/3'
_refine_ls_weighting_scheme calc
_refine_ls_wR_factor_gt 0.1700
_refine_ls_wR_factor_ref 0.1905
_reflns_Friedel_coverage 0.000
_reflns_number_gt 4851
_reflns_number_total 6990
_reflns_threshold_expression 'I > 2\s(I)'
_cod_data_source_file d0sc06876d3.cif
_cod_data_source_block 170933VT200
_cod_depositor_comments
;
The following automatic conversions were performed:

data item '_exptl_crystal_density_meas' value 'not measured' was
changed to '?' -- the value is perceived as not measured.

Automatic conversion script
Id: cif_fix_values 7556 2019-12-06 15:28:31Z antanas 

 Adding full bibliography for 1560152--1560177.cif.
;
_cod_original_sg_symbol_H-M 'P 21/n'
_cod_database_code 1560169
_shelx_space_group_comment
;
The symmetry employed for this shelxl refinement is uniquely defined
by the following loop, which should always be used as a source of
symmetry information in preference to the above space-group names.
They are only intended as comments.
;
_shelxl_version_number 2014/6

loop_
_space_group_symop_operation_xyz
'x, y, z'
'-x+1/2, y+1/2, -z+1/2'
'-x, -y, -z'
'x-1/2, -y-1/2, z-1/2'

loop_
_atom_site_label
_atom_site_type_symbol
_atom_site_fract_x
_atom_site_fract_y
_atom_site_fract_z
_atom_site_U_iso_or_equiv
_atom_site_adp_type
_atom_site_occupancy
_atom_site_site_symmetry_order
_atom_site_calc_flag
_atom_site_refinement_flags_posn
_atom_site_refinement_flags_adp
_atom_site_refinement_flags_occupancy
_atom_site_disorder_assembly
_atom_site_disorder_group
C1 C 0.8756(8) 0.49442(19) 0.0648(4) 0.0631(16) Uani 1 1 d . . . . .
H1 H 0.8990 0.5246 0.0268 0.076 Uiso 1 1 calc R U . . .
C2 C 0.9721(6) 0.4633(3) 0.1373(5) 0.0700(18) Uani 1 1 d . . . . .
H2 H 1.0755 0.4651 0.1584 0.084 Uiso 1 1 calc R U . . .
C3 C 0.8926(9) 0.42553(19) 0.1742(4) 0.084(2) Uani 1 1 d . . . . .
H3 H 0.9287 0.3955 0.2244 0.101 Uiso 1 1 calc R U . . .
C4 C 0.7524(7) 0.4389(2) 0.1162(4) 0.0641(16) Uani 1 1 d . . . . .
H4 H 0.6694 0.4206 0.1218 0.077 Uiso 1 1 calc R U . . .
C5 C 0.7482(7) 0.4802(2) 0.0534(4) 0.0640(15) Uani 1 1 d . . . . .
H5 H 0.6615 0.4978 0.0057 0.077 Uiso 1 1 calc R U . . .
C6 C 0.7643(4) 0.56750(14) 0.2330(3) 0.0313(8) Uani 1 1 d . . . . .
C7 C 0.7431(5) 0.52575(15) 0.2959(3) 0.0365(9) Uani 1 1 d . . . . .
H7 H 0.6512 0.5117 0.2930 0.044 Uiso 1 1 calc R U . . .
C8 C 0.8755(5) 0.50747(16) 0.3622(3) 0.0447(11) Uani 1 1 d . . . . .
H8 H 0.8932 0.4778 0.4140 0.054 Uiso 1 1 calc R U . . .
C9 C 0.9789(5) 0.53773(17) 0.3419(3) 0.0458(11) Uani 1 1 d . . . . .
H9 H 1.0817 0.5331 0.3769 0.055 Uiso 1 1 calc R U . . .
C10 C 0.9116(4) 0.57465(15) 0.2625(3) 0.0355(9) Uani 1 1 d . . . . .
H10 H 0.9583 0.6011 0.2318 0.043 Uiso 1 1 calc R U . . .
C11 C 0.6572(4) 0.59687(15) 0.1465(3) 0.0362(9) Uani 1 1 d . . . . .
H11A H 0.5741 0.5742 0.1159 0.043 Uiso 1 1 calc R U . . .
H11B H 0.6942 0.6045 0.0902 0.043 Uiso 1 1 calc R U . . .
C12 C 0.5450(5) 0.68334(17) 0.0916(3) 0.0427(10) Uani 1 1 d . . . . .
H12A H 0.6084 0.6902 0.0539 0.064 Uiso 1 1 calc R U . . .
H12B H 0.5206 0.7168 0.1168 0.064 Uiso 1 1 calc R U . . .
H12C H 0.4605 0.6663 0.0439 0.064 Uiso 1 1 calc R U . . .
C13 C 0.3750(4) 0.58224(18) 0.3231(3) 0.0428(10) Uani 1 1 d . . . . .
H13A H 0.3196 0.6111 0.3376 0.051 Uiso 1 1 calc R U . . .
H13B H 0.3681 0.5508 0.3644 0.051 Uiso 1 1 calc R U . . .
C14 C 0.3219(5) 0.56961(16) 0.2087(3) 0.0449(10) Uani 1 1 d . . . . .
H14A H 0.3806 0.5418 0.1949 0.054 Uiso 1 1 calc R U . . .
H14B H 0.2259 0.5558 0.1875 0.054 Uiso 1 1 calc R U . . .
C15 C 0.2097(4) 0.64897(15) 0.1282(3) 0.0332(8) Uani 1 1 d . . . . .
C16 C 0.0785(4) 0.63269(17) 0.0657(3) 0.0391(9) Uani 1 1 d . . . . .
H16 H 0.0647 0.5980 0.0371 0.047 Uiso 1 1 calc R U . . .
C17 C -0.0342(4) 0.6668(2) 0.0444(3) 0.0476(11) Uani 1 1 d . . . . .
H17 H -0.1252 0.6555 0.0024 0.057 Uiso 1 1 calc R U . . .
C18 C -0.0118(5) 0.7170(2) 0.0850(3) 0.0488(11) Uani 1 1 d . . . . .
H18 H -0.0883 0.7405 0.0698 0.059 Uiso 1 1 calc R U . . .
C19 C 0.1191(5) 0.73402(17) 0.1473(3) 0.0423(10) Uani 1 1 d . . . . .
H19 H 0.1320 0.7690 0.1741 0.051 Uiso 1 1 calc R U . . .
C20 C 0.2321(4) 0.70012(15) 0.1710(3) 0.0334(8) Uani 1 1 d . . . . .
C21 C 0.3899(5) 0.76579(15) 0.2710(4) 0.0450(10) Uani 1 1 d . . . . .
H21A H 0.3273 0.7754 0.3088 0.054 Uiso 1 1 calc R U . . .
H21B H 0.3706 0.7898 0.2099 0.054 Uiso 1 1 calc R U . . .
C22 C 0.5377(5) 0.77147(16) 0.3428(3) 0.0427(10) Uani 1 1 d . . . . .
H22A H 0.5529 0.8072 0.3744 0.051 Uiso 1 1 calc R U . . .
H22B H 0.5590 0.7453 0.4006 0.051 Uiso 1 1 calc R U . . .
C23 C 0.7657(5) 0.77871(15) 0.3454(4) 0.0440(10) Uani 1 1 d . . . . .
H23A H 0.7951 0.7633 0.4170 0.053 Uiso 1 1 calc R U . . .
H23B H 0.7719 0.8176 0.3522 0.053 Uiso 1 1 calc R U . . .
C24 C 0.8580(5) 0.75932(15) 0.2897(4) 0.0433(10) Uani 1 1 d . . . . .
H24A H 0.8199 0.7705 0.2149 0.052 Uiso 1 1 calc R U . . .
H24B H 0.9518 0.7750 0.3226 0.052 Uiso 1 1 calc R U . . .
C25 C 0.9642(4) 0.68361(14) 0.3899(3) 0.0304(8) Uani 1 1 d . . . . .
C26 C 1.1049(4) 0.68823(16) 0.4111(3) 0.0392(9) Uani 1 1 d . . . . .
H26 H 1.1366 0.7069 0.3634 0.047 Uiso 1 1 calc R U . . .
C27 C 1.2004(4) 0.66597(17) 0.5009(3) 0.0439(10) Uani 1 1 d . . . . .
H27 H 1.2973 0.6694 0.5155 0.053 Uiso 1 1 calc R U . . .
C28 C 1.1530(5) 0.63868(17) 0.5691(3) 0.0454(10) Uani 1 1 d . . . . .
H28 H 1.2181 0.6234 0.6311 0.054 Uiso 1 1 calc R U . . .
C29 C 1.0127(4) 0.63317(16) 0.5488(3) 0.0389(9) Uani 1 1 d . . . . .
H29 H 0.9819 0.6139 0.5962 0.047 Uiso 1 1 calc R U . . .
C30 C 0.9160(4) 0.65577(14) 0.4586(3) 0.0299(8) Uani 1 1 d . . . . .
C31 C 0.7263(4) 0.61857(17) 0.4952(3) 0.0389(9) Uani 1 1 d . . . . .
H31A H 0.7639 0.6306 0.5695 0.047 Uiso 1 1 calc R U . . .
H31B H 0.7589 0.5820 0.4924 0.047 Uiso 1 1 calc R U . . .
C32 C 0.5707(4) 0.61983(17) 0.4551(3) 0.0395(9) Uani 1 1 d . . . . .
H32A H 0.5366 0.5993 0.5028 0.047 Uiso 1 1 calc R U . . .
H32B H 0.5383 0.6567 0.4537 0.047 Uiso 1 1 calc R U . . .
F1 F 0.3619(5) 0.34154(19) 0.1482(3) 0.1202(17) Uani 1 1 d . . . . .
F2 F 0.2680(7) 0.3803(2) 0.2474(5) 0.158(2) Uani 1 1 d . . . . .
F3 F 0.3024(8) 0.4243(2) 0.1235(4) 0.183(3) Uani 1 1 d . . . . .
F4 F 0.4222(8) 0.44235(15) 0.2886(4) 0.188(3) Uani 1 1 d . . . . .
F5 F 0.5257(8) 0.3937(4) 0.1987(9) 0.258(5) Uani 1 1 d . . . . .
F6 F 0.4728(6) 0.35793(18) 0.3181(3) 0.138(2) Uani 1 1 d . . . . .
Fe1 Fe 0.85415(6) 0.50038(2) 0.20734(4) 0.02957(17) Uani 1 1 d . . . . .
N1 N 0.6142(3) 0.64813(11) 0.1828(2) 0.0304(7) Uani 1 1 d . . . . .
H1A H 0.5549 0.6413 0.2172 0.036 Uiso 1 1 calc R U . . .
H1B H 0.6905 0.6646 0.2287 0.036 Uiso 1 1 calc R U . . .
O1 O 0.5167(3) 0.59806(11) 0.3519(2) 0.0378(6) Uani 1 1 d . . . . .
O2 O 0.3229(3) 0.61565(10) 0.1469(2) 0.0367(6) Uani 1 1 d . . . . .
O3 O 0.3652(3) 0.71215(10) 0.2353(2) 0.0397(7) Uani 1 1 d . . . . .
O4 O 0.6267(3) 0.76344(11) 0.2858(2) 0.0389(7) Uani 1 1 d . . . . .
O5 O 0.8679(3) 0.70242(10) 0.29568(19) 0.0334(6) Uani 1 1 d . . . . .
O6 O 0.7743(3) 0.65252(10) 0.43120(19) 0.0339(6) Uani 1 1 d . . . . .
P1 P 0.39456(13) 0.39436(5) 0.21832(10) 0.0495(3) Uani 1 1 d . . . . .

loop_
_atom_site_aniso_label
_atom_site_aniso_U_11
_atom_site_aniso_U_22
_atom_site_aniso_U_33
_atom_site_aniso_U_23
_atom_site_aniso_U_13
_atom_site_aniso_U_12
C1 0.115(5) 0.041(3) 0.054(3) -0.007(2) 0.056(3) 0.001(3)
C2 0.044(3) 0.090(4) 0.080(4) -0.054(4) 0.026(3) 0.001(3)
C3 0.186(8) 0.032(2) 0.030(2) 0.0043(19) 0.032(4) 0.051(4)
C4 0.089(4) 0.056(3) 0.066(3) -0.037(3) 0.050(3) -0.034(3)
C5 0.088(4) 0.057(3) 0.040(3) -0.014(2) 0.015(3) 0.015(3)
C6 0.043(2) 0.0255(17) 0.0265(18) -0.0018(14) 0.0143(17) 0.0041(17)
C7 0.053(2) 0.033(2) 0.034(2) 0.0000(16) 0.0280(19) 0.0061(19)
C8 0.073(3) 0.037(2) 0.0271(19) 0.0013(16) 0.020(2) 0.016(2)
C9 0.047(3) 0.044(2) 0.037(2) -0.0118(19) 0.0032(19) 0.010(2)
C10 0.044(2) 0.0277(18) 0.036(2) -0.0079(15) 0.0152(18) 0.0000(17)
C11 0.047(2) 0.0323(19) 0.0262(18) -0.0035(15) 0.0096(17) 0.0070(18)
C12 0.052(3) 0.042(2) 0.0287(19) 0.0042(17) 0.0078(19) 0.017(2)
C13 0.035(2) 0.044(2) 0.049(2) 0.0060(19) 0.014(2) -0.0020(19)
C14 0.046(3) 0.0263(19) 0.057(3) -0.0023(18) 0.012(2) -0.0022(18)
C15 0.037(2) 0.0343(19) 0.0284(18) -0.0001(15) 0.0123(16) 0.0024(17)
C16 0.040(2) 0.046(2) 0.032(2) -0.0014(17) 0.0142(18) -0.0058(19)
C17 0.034(2) 0.075(3) 0.035(2) 0.008(2) 0.0130(19) -0.002(2)
C18 0.044(3) 0.065(3) 0.040(2) 0.010(2) 0.017(2) 0.013(2)
C19 0.051(3) 0.043(2) 0.037(2) 0.0040(18) 0.021(2) 0.014(2)
C20 0.038(2) 0.0339(19) 0.0299(18) -0.0005(15) 0.0146(17) 0.0019(17)
C21 0.056(3) 0.029(2) 0.052(3) -0.0117(18) 0.022(2) 0.001(2)
C22 0.058(3) 0.032(2) 0.042(2) -0.0107(17) 0.022(2) -0.002(2)
C23 0.049(3) 0.0245(18) 0.049(2) -0.0056(17) 0.007(2) -0.0031(18)
C24 0.043(2) 0.031(2) 0.053(3) 0.0120(18) 0.013(2) -0.0036(18)
C25 0.037(2) 0.0234(17) 0.0272(18) -0.0024(14) 0.0064(16) -0.0011(16)
C26 0.039(2) 0.037(2) 0.042(2) -0.0041(17) 0.0155(19) -0.0040(18)
C27 0.030(2) 0.047(2) 0.048(2) -0.009(2) 0.0062(19) -0.0014(19)
C28 0.044(2) 0.045(2) 0.037(2) -0.0038(18) 0.0019(19) 0.005(2)
C29 0.045(2) 0.040(2) 0.0261(19) 0.0025(16) 0.0058(17) -0.0017(19)
C30 0.034(2) 0.0272(17) 0.0262(17) -0.0051(14) 0.0075(16) -0.0010(16)
C31 0.048(2) 0.045(2) 0.0254(18) 0.0043(16) 0.0145(18) -0.007(2)
C32 0.045(2) 0.047(2) 0.033(2) -0.0017(17) 0.0215(19) -0.004(2)
F1 0.114(3) 0.129(4) 0.084(3) -0.037(2) -0.005(2) 0.051(3)
F2 0.173(5) 0.164(5) 0.193(5) 0.004(4) 0.135(5) -0.032(4)
F3 0.308(8) 0.123(4) 0.082(3) 0.055(3) 0.025(4) 0.098(5)
F4 0.335(9) 0.045(2) 0.121(4) -0.028(2) 0.005(5) -0.014(3)
F5 0.135(5) 0.315(11) 0.389(12) -0.036(10) 0.174(7) -0.074(6)
F6 0.186(5) 0.098(3) 0.078(3) -0.002(2) -0.015(3) 0.044(3)
Fe1 0.0397(3) 0.0246(3) 0.0278(3) -0.0025(2) 0.0164(2) 0.0028(2)
N1 0.0354(17) 0.0296(15) 0.0245(14) -0.0006(12) 0.0087(13) 0.0036(14)
O1 0.0351(15) 0.0462(16) 0.0342(14) -0.0055(12) 0.0149(12) -0.0025(13)
O2 0.0380(15) 0.0295(13) 0.0418(15) -0.0056(11) 0.0132(13) 0.0000(12)
O3 0.0415(16) 0.0288(14) 0.0435(15) -0.0103(12) 0.0089(13) 0.0009(12)
O4 0.0424(16) 0.0368(15) 0.0347(14) -0.0072(11) 0.0104(13) -0.0001(13)
O5 0.0399(15) 0.0288(13) 0.0301(13) 0.0048(10) 0.0109(12) 0.0005(12)
O6 0.0345(14) 0.0379(14) 0.0296(13) 0.0062(11) 0.0121(11) 0.0010(12)
P1 0.0406(6) 0.0551(7) 0.0506(7) 0.0073(6) 0.0139(6) 0.0021(6)

loop_
_atom_type_symbol
_atom_type_description
_atom_type_scat_dispersion_real
_atom_type_scat_dispersion_imag
_atom_type_scat_source
C C 0.0033 0.0016 'International Tables Vol C Tables 4.2.6.8 and 6.1.1.4'
H H 0.0000 0.0000 'International Tables Vol C Tables 4.2.6.8 and 6.1.1.4'
N N 0.0061 0.0033 'International Tables Vol C Tables 4.2.6.8 and 6.1.1.4'
O O 0.0106 0.0060 'International Tables Vol C Tables 4.2.6.8 and 6.1.1.4'
F F 0.0171 0.0103 'International Tables Vol C Tables 4.2.6.8 and 6.1.1.4'
P P 0.1023 0.0942 'International Tables Vol C Tables 4.2.6.8 and 6.1.1.4'
Fe Fe 0.3463 0.8444 'International Tables Vol C Tables 4.2.6.8 and 6.1.1.4'

loop_
_geom_angle_atom_site_label_1
_geom_angle_atom_site_label_2
_geom_angle_atom_site_label_3
_geom_angle
_geom_angle_site_symmetry_1
_geom_angle_site_symmetry_3
_geom_angle_publ_flag
C5 C1 C2 111.2(5) . . ?
C5 C1 Fe1 71.7(3) . . ?
C2 C1 Fe1 69.9(3) . . ?
C5 C1 H1 124.4 . . ?
C2 C1 H1 124.4 . . ?
Fe1 C1 H1 124.4 . . ?
C1 C2 C3 105.8(5) . . ?
C1 C2 Fe1 70.6(3) . . ?
C3 C2 Fe1 68.7(3) . . ?
C1 C2 H2 127.1 . . ?
C3 C2 H2 127.1 . . ?
Fe1 C2 H2 127.1 . . ?
C4 C3 C2 103.8(4) . . ?
C4 C3 Fe1 69.9(3) . . ?
C2 C3 Fe1 69.0(3) . . ?
C4 C3 H3 128.0 . . ?
C2 C3 H3 128.0 . . ?
Fe1 C3 H3 128.0 . . ?
C5 C4 C3 109.5(5) . . ?
C5 C4 Fe1 71.4(3) . . ?
C3 C4 Fe1 69.2(3) . . ?
C5 C4 H4 125.3 . . ?
C3 C4 H4 125.3 . . ?
Fe1 C4 H4 125.3 . . ?
C1 C5 C4 109.7(6) . . ?
C1 C5 Fe1 70.7(3) . . ?
C4 C5 Fe1 70.2(3) . . ?
C1 C5 H5 125.2 . . ?
C4 C5 H5 125.2 . . ?
Fe1 C5 H5 125.2 . . ?
C7 C6 C10 107.6(3) . . ?
C7 C6 C11 127.8(4) . . ?
C10 C6 C11 124.5(3) . . ?
C7 C6 Fe1 70.1(2) . . ?
C10 C6 Fe1 69.6(2) . . ?
C11 C6 Fe1 122.6(2) . . ?
C8 C7 C6 107.7(4) . . ?
C8 C7 Fe1 69.9(2) . . ?
C6 C7 Fe1 68.9(2) . . ?
C8 C7 H7 126.2 . . ?
C6 C7 H7 126.2 . . ?
Fe1 C7 H7 126.2 . . ?
C7 C8 C9 108.6(4) . . ?
C7 C8 Fe1 69.6(2) . . ?
C9 C8 Fe1 69.9(2) . . ?
C7 C8 H8 125.7 . . ?
C9 C8 H8 125.7 . . ?
Fe1 C8 H8 125.7 . . ?
C10 C9 C8 108.1(4) . . ?
C10 C9 Fe1 69.2(2) . . ?
C8 C9 Fe1 69.5(2) . . ?
C10 C9 H9 125.9 . . ?
C8 C9 H9 125.9 . . ?
Fe1 C9 H9 125.9 . . ?
C9 C10 C6 108.0(4) . . ?
C9 C10 Fe1 70.5(2) . . ?
C6 C10 Fe1 69.0(2) . . ?
C9 C10 H10 126.0 . . ?
C6 C10 H10 126.0 . . ?
Fe1 C10 H10 126.0 . . ?
C6 C11 N1 113.1(3) . . ?
C6 C11 H11A 109.0 . . ?
N1 C11 H11A 109.0 . . ?
C6 C11 H11B 109.0 . . ?
N1 C11 H11B 109.0 . . ?
H11A C11 H11B 107.8 . . ?
N1 C12 H12A 109.5 . . ?
N1 C12 H12B 109.5 . . ?
H12A C12 H12B 109.5 . . ?
N1 C12 H12C 109.5 . . ?
H12A C12 H12C 109.5 . . ?
H12B C12 H12C 109.5 . . ?
O1 C13 C14 107.5(3) . . ?
O1 C13 H13A 110.2 . . ?
C14 C13 H13A 110.2 . . ?
O1 C13 H13B 110.2 . . ?
C14 C13 H13B 110.2 . . ?
H13A C13 H13B 108.5 . . ?
O2 C14 C13 111.1(3) . . ?
O2 C14 H14A 109.4 . . ?
C13 C14 H14A 109.4 . . ?
O2 C14 H14B 109.4 . . ?
C13 C14 H14B 109.4 . . ?
H14A C14 H14B 108.0 . . ?
C16 C15 O2 120.4(3) . . ?
C16 C15 C20 120.7(4) . . ?
O2 C15 C20 118.9(3) . . ?
C15 C16 C17 120.2(4) . . ?
C15 C16 H16 119.9 . . ?
C17 C16 H16 119.9 . . ?
C18 C17 C16 119.0(4) . . ?
C18 C17 H17 120.5 . . ?
C16 C17 H17 120.5 . . ?
C17 C18 C19 121.5(4) . . ?
C17 C18 H18 119.3 . . ?
C19 C18 H18 119.3 . . ?
C18 C19 C20 120.2(4) . . ?
C18 C19 H19 119.9 . . ?
C20 C19 H19 119.9 . . ?
O3 C20 C19 125.1(4) . . ?
O3 C20 C15 116.5(3) . . ?
C19 C20 C15 118.4(4) . . ?
O3 C21 C22 109.2(3) . . ?
O3 C21 H21A 109.8 . . ?
C22 C21 H21A 109.8 . . ?
O3 C21 H21B 109.8 . . ?
C22 C21 H21B 109.8 . . ?
H21A C21 H21B 108.3 . . ?
O4 C22 C21 109.8(3) . . ?
O4 C22 H22A 109.7 . . ?
C21 C22 H22A 109.7 . . ?
O4 C22 H22B 109.7 . . ?
C21 C22 H22B 109.7 . . ?
H22A C22 H22B 108.2 . . ?
O4 C23 C24 108.5(3) . . ?
O4 C23 H23A 110.0 . . ?
C24 C23 H23A 110.0 . . ?
O4 C23 H23B 110.0 . . ?
C24 C23 H23B 110.0 . . ?
H23A C23 H23B 108.4 . . ?
O5 C24 C23 110.1(3) . . ?
O5 C24 H24A 109.6 . . ?
C23 C24 H24A 109.6 . . ?
O5 C24 H24B 109.6 . . ?
C23 C24 H24B 109.6 . . ?
H24A C24 H24B 108.2 . . ?
C26 C25 O5 120.7(3) . . ?
C26 C25 C30 120.3(3) . . ?
O5 C25 C30 118.7(3) . . ?
C25 C26 C27 120.6(4) . . ?
C25 C26 H26 119.7 . . ?
C27 C26 H26 119.7 . . ?
C28 C27 C26 119.1(4) . . ?
C28 C27 H27 120.4 . . ?
C26 C27 H27 120.4 . . ?
C29 C28 C27 121.1(4) . . ?
C29 C28 H28 119.5 . . ?
C27 C28 H28 119.5 . . ?
C28 C29 C30 120.1(4) . . ?
C28 C29 H29 120.0 . . ?
C30 C29 H29 120.0 . . ?
O6 C30 C29 124.6(3) . . ?
O6 C30 C25 116.6(3) . . ?
C29 C30 C25 118.8(4) . . ?
O6 C31 C32 109.0(3) . . ?
O6 C31 H31A 109.9 . . ?
C32 C31 H31A 109.9 . . ?
O6 C31 H31B 109.9 . . ?
C32 C31 H31B 109.9 . . ?
H31A C31 H31B 108.3 . . ?
O1 C32 C31 109.8(3) . . ?
O1 C32 H32A 109.7 . . ?
C31 C32 H32A 109.7 . . ?
O1 C32 H32B 109.7 . . ?
C31 C32 H32B 109.7 . . ?
H32A C32 H32B 108.2 . . ?
C3 Fe1 C2 42.3(3) . . ?
C3 Fe1 C6 164.7(3) . . ?
C2 Fe1 C6 149.3(2) . . ?
C3 Fe1 C4 40.9(3) . . ?
C2 Fe1 C4 67.9(2) . . ?
C6 Fe1 C4 125.5(2) . . ?
C3 Fe1 C10 153.6(3) . . ?
C2 Fe1 C10 117.3(2) . . ?
C6 Fe1 C10 41.44(16) . . ?
C4 Fe1 C10 162.3(2) . . ?
C3 Fe1 C1 67.7(2) . . ?
C2 Fe1 C1 39.4(2) . . ?
C6 Fe1 C1 116.08(18) . . ?
C4 Fe1 C1 64.6(2) . . ?
C10 Fe1 C1 107.62(19) . . ?
C3 Fe1 C7 128.6(2) . . ?
C2 Fe1 C7 169.3(2) . . ?
C6 Fe1 C7 41.04(14) . . ?
C4 Fe1 C7 108.96(19) . . ?
C10 Fe1 C7 69.02(16) . . ?
C1 Fe1 C7 149.5(2) . . ?
C3 Fe1 C8 110.80(17) . . ?
C2 Fe1 C8 131.7(2) . . ?
C6 Fe1 C8 68.60(15) . . ?
C4 Fe1 C8 122.4(2) . . ?
C10 Fe1 C8 68.28(16) . . ?
C1 Fe1 C8 168.4(3) . . ?
C7 Fe1 C8 40.55(17) . . ?
C3 Fe1 C5 67.2(2) . . ?
C2 Fe1 C5 66.0(2) . . ?
C6 Fe1 C5 106.07(19) . . ?
C4 Fe1 C5 38.4(2) . . ?
C10 Fe1 C5 125.8(2) . . ?
C1 Fe1 C5 37.6(2) . . ?
C7 Fe1 C5 118.4(2) . . ?
C8 Fe1 C5 153.5(2) . . ?
C3 Fe1 C9 121.4(2) . . ?
C2 Fe1 C9 110.1(2) . . ?
C6 Fe1 C9 68.76(16) . . ?
C4 Fe1 C9 156.7(2) . . ?
C10 Fe1 C9 40.34(16) . . ?
C1 Fe1 C9 129.5(2) . . ?
C7 Fe1 C9 68.49(18) . . ?
C8 Fe1 C9 40.54(19) . . ?
C5 Fe1 C9 163.8(2) . . ?
C12 N1 C11 110.6(3) . . ?
C12 N1 H1A 109.5 . . ?
C11 N1 H1A 109.5 . . ?
C12 N1 H1B 109.5 . . ?
C11 N1 H1B 109.5 . . ?
H1A N1 H1B 108.1 . . ?
C32 O1 C13 112.2(3) . . ?
C15 O2 C14 114.7(3) . . ?
C20 O3 C21 116.2(3) . . ?
C22 O4 C23 111.6(3) . . ?
C25 O5 C24 113.9(3) . . ?
C30 O6 C31 115.9(3) . . ?
F5 P1 F3 100.9(5) . . ?
F5 P1 F4 98.5(5) . . ?
F3 P1 F4 93.0(3) . . ?
F5 P1 F2 165.2(5) . . ?
F3 P1 F2 90.3(4) . . ?
F4 P1 F2 90.5(4) . . ?
F5 P1 F6 86.1(5) . . ?
F3 P1 F6 171.7(4) . . ?
F4 P1 F6 90.3(3) . . ?
F2 P1 F6 82.1(3) . . ?
F5 P1 F1 83.9(4) . . ?
F3 P1 F1 88.8(3) . . ?
F4 P1 F1 176.7(3) . . ?
F2 P1 F1 86.7(3) . . ?
F6 P1 F1 87.5(2) . . ?

loop_
_geom_bond_atom_site_label_1
_geom_bond_atom_site_label_2
_geom_bond_distance
_geom_bond_site_symmetry_2
_geom_bond_publ_flag
C1 C5 1.316(8) . ?
C1 C2 1.370(8) . ?
C1 Fe1 2.034(4) . ?
C1 H1 1.0000 . ?
C2 C3 1.461(9) . ?
C2 Fe1 2.025(4) . ?
C2 H2 1.0000 . ?
C3 C4 1.416(9) . ?
C3 Fe1 2.021(4) . ?
C3 H3 1.0000 . ?
C4 C5 1.342(8) . ?
C4 Fe1 2.030(4) . ?
C4 H4 1.0000 . ?
C5 Fe1 2.046(5) . ?
C5 H5 1.0000 . ?
C6 C7 1.425(5) . ?
C6 C10 1.436(6) . ?
C6 C11 1.490(5) . ?
C6 Fe1 2.026(4) . ?
C7 C8 1.416(6) . ?
C7 Fe1 2.041(4) . ?
C7 H7 1.0000 . ?
C8 C9 1.419(7) . ?
C8 Fe1 2.045(4) . ?
C8 H8 1.0000 . ?
C9 C10 1.408(6) . ?
C9 Fe1 2.050(4) . ?
C9 H9 1.0000 . ?
C10 Fe1 2.033(4) . ?
C10 H10 1.0000 . ?
C11 N1 1.512(4) . ?
C11 H11A 0.9900 . ?
C11 H11B 0.9900 . ?
C12 N1 1.485(5) . ?
C12 H12A 0.9800 . ?
C12 H12B 0.9800 . ?
C12 H12C 0.9800 . ?
C13 O1 1.427(5) . ?
C13 C14 1.486(6) . ?
C13 H13A 0.9900 . ?
C13 H13B 0.9900 . ?
C14 O2 1.440(5) . ?
C14 H14A 0.9900 . ?
C14 H14B 0.9900 . ?
C15 C16 1.376(6) . ?
C15 O2 1.388(5) . ?
C15 C20 1.405(5) . ?
C16 C17 1.392(6) . ?
C16 H16 0.9500 . ?
C17 C18 1.372(7) . ?
C17 H17 0.9500 . ?
C18 C19 1.379(6) . ?
C18 H18 0.9500 . ?
C19 C20 1.388(6) . ?
C19 H19 0.9500 . ?
C20 O3 1.369(5) . ?
C21 O3 1.435(4) . ?
C21 C22 1.491(6) . ?
C21 H21A 0.9900 . ?
C21 H21B 0.9900 . ?
C22 O4 1.413(5) . ?
C22 H22A 0.9900 . ?
C22 H22B 0.9900 . ?
C23 O4 1.422(5) . ?
C23 C24 1.497(6) . ?
C23 H23A 0.9900 . ?
C23 H23B 0.9900 . ?
C24 O5 1.445(5) . ?
C24 H24A 0.9900 . ?
C24 H24B 0.9900 . ?
C25 C26 1.379(5) . ?
C25 O5 1.392(4) . ?
C25 C30 1.397(5) . ?
C26 C27 1.383(6) . ?
C26 H26 0.9500 . ?
C27 C28 1.379(6) . ?
C27 H27 0.9500 . ?
C28 C29 1.378(6) . ?
C28 H28 0.9500 . ?
C29 C30 1.394(5) . ?
C29 H29 0.9500 . ?
C30 O6 1.374(4) . ?
C31 O6 1.433(4) . ?
C31 C32 1.497(6) . ?
C31 H31A 0.9900 . ?
C31 H31B 0.9900 . ?
C32 O1 1.421(5) . ?
C32 H32A 0.9900 . ?
C32 H32B 0.9900 . ?
F1 P1 1.606(4) . ?
F2 P1 1.536(5) . ?
F3 P1 1.503(4) . ?
F4 P1 1.508(4) . ?
F5 P1 1.469(6) . ?
F6 P1 1.598(4) . ?
N1 H1A 0.9100 . ?
N1 H1B 0.9100 . ?
